data_4134603
loop_
_publ_author_name
'Chiong, Jerika A.'
'Zhu, Jie'
'Bailey, Jake B.'
'Kalaj, Mark'
'Subramanian, Rohit'
'Xu, Wenqian'
'Cohen, Seth M.'
'Tezcan, F. Akif'

_publ_section_title
;
 An Exceptionally Stable Metal-Organic Framework Constructed from
 Chelate-based Metal-Organic Polyhedra.
;
_journal_name_full 'Journal of the American Chemical Society'
_journal_paper_doi 10.1021/jacs.0c01626
_journal_year 2020
_chemical_absolute_configuration ad
_chemical_formula_moiety '2(C48 H36 Fe4 N12 O24), 7.95(C3 H7 N O), 6(H2 O)'
_chemical_formula_sum 'C119.85 H139.65 Fe8 N31.95 O61.95'
_chemical_formula_weight 3465.78
_space_group_crystal_system cubic
_space_group_IT_number 198
_space_group_name_Hall 'P 2ac 2ab 3'
_space_group_name_H-M_alt 'P 21 3'
_atom_sites_solution_hydrogens mixed
_atom_sites_solution_primary dual
_audit_creation_date 2019-10-03
_audit_creation_method
;
Olex2 1.2
(compiled 2018.05.29 svn.r3508 for OlexSys, GUI svn.r5506)
;
_cell_angle_alpha 90
_cell_angle_beta 90
_cell_angle_gamma 90
_cell_formula_units_Z 4
_cell_length_a 27.604(4)
_cell_length_b 27.604(4)
_cell_length_c 27.604(4)
_cell_measurement_reflns_used 9688
_cell_measurement_temperature 100
_cell_measurement_theta_max 26.26
_cell_measurement_theta_min 2.21
_cell_volume 21034(5)
_computing_cell_refinement 'SAINT V8.38A (?, 2016)'
_computing_data_reduction 'SAINT V8.38A (?, 2016)'
_computing_molecular_graphics 'Olex2 (Dolomanov et al., 2009)'
_computing_publication_material 'Olex2 (Dolomanov et al., 2009)'
_computing_structure_refinement 'XL (Sheldrick, 2008)'
_computing_structure_solution 'ShelXT (Sheldrick, 2015)'
_diffrn_ambient_temperature 100
_diffrn_measured_fraction_theta_full 1.000
_diffrn_measured_fraction_theta_max 0.998
_diffrn_measurement_device_type 'Bruker APEX-II CCD'
_diffrn_measurement_method '\f and \w scans'
_diffrn_radiation_type MoK\a
_diffrn_radiation_wavelength 0.71073
_diffrn_reflns_av_R_equivalents 0.0624
_diffrn_reflns_av_unetI/netI 0.0437
_diffrn_reflns_Laue_measured_fraction_full 1.000
_diffrn_reflns_Laue_measured_fraction_max 0.998
_diffrn_reflns_limit_h_max 22
_diffrn_reflns_limit_h_min -30
_diffrn_reflns_limit_k_max 32
_diffrn_reflns_limit_k_min -21
_diffrn_reflns_limit_l_max 34
_diffrn_reflns_limit_l_min -18
_diffrn_reflns_number 94216
_diffrn_reflns_point_group_measured_fraction_full 1.000
_diffrn_reflns_point_group_measured_fraction_max 0.997
_diffrn_reflns_theta_full 25.242
_diffrn_reflns_theta_max 26.365
_diffrn_reflns_theta_min 1.278
_diffrn_standards_number 0
_exptl_absorpt_coefficient_mu 0.609
_exptl_absorpt_correction_T_max 0.4908
_exptl_absorpt_correction_T_min 0.4109
_exptl_absorpt_correction_type multi-scan
_exptl_absorpt_process_details
'SADABS-2016/2 (Bruker,2016/2) was used for absorption correction. wR2(int) was 0.0808 before and 0.0459 after correction. The Ratio of minimum to maximum transmission is 0.8372. The \l/2 correction factor is Not present.'
_exptl_crystal_colour 'clear red'
_exptl_crystal_colour_lustre clear
_exptl_crystal_colour_primary red
_exptl_crystal_density_diffrn 1.094
_exptl_crystal_description cube
_exptl_crystal_F_000 7144
_exptl_crystal_size_max 0.24
_exptl_crystal_size_mid 0.24
_exptl_crystal_size_min 0.24
_refine_diff_density_max 0.876
_refine_diff_density_min -0.400
_refine_diff_density_rms 0.071
_refine_ls_abs_structure_details
;
 Flack x determined using 4642 quotients [(I+)-(I-)]/[(I+)+(I-)]
 (Parsons, Flack and Wagner, Acta Cryst. B69 (2013) 249-259).
;
_refine_ls_abs_structure_Flack 0.005(4)
_refine_ls_extinction_method none
_refine_ls_goodness_of_fit_ref 1.053
_refine_ls_hydrogen_treatment constr
_refine_ls_matrix_type full
_refine_ls_number_parameters 694
_refine_ls_number_reflns 14345
_refine_ls_number_restraints 6
_refine_ls_restrained_S_all 1.055
_refine_ls_R_factor_all 0.0710
_refine_ls_R_factor_gt 0.0570
_refine_ls_shift/su_max 0.001
_refine_ls_shift/su_mean 0.000
_refine_ls_structure_factor_coef Fsqd
_refine_ls_weighting_details 'w=1/[\s^2^(Fo^2^)+(0.0753P)^2^+17.7221P] where P=(Fo^2^+2Fc^2^)/3'
_refine_ls_weighting_scheme calc
_refine_ls_wR_factor_gt 0.1368
_refine_ls_wR_factor_ref 0.1455
_reflns_Friedel_coverage 0.879
_reflns_Friedel_fraction_full 1.000
_reflns_Friedel_fraction_max 0.996
_reflns_number_gt 11914
_reflns_number_total 14345
_reflns_threshold_expression 'I > 2\s(I)'
_cod_data_source_file ja0c01626_si_002.cif
_cod_data_source_block mbdhfe_a
_cod_original_cell_volume 21034(10)
_cod_database_code 4134603
_shelx_shelxl_version_number 2017/1
_shelx_space_group_comment
;
The symmetry employed for this shelxl refinement is uniquely defined
by the following loop, which should always be used as a source of
symmetry information in preference to the above space-group names.
They are only intended as comments.
;
_shelx_estimated_absorpt_t_max 0.868
_shelx_estimated_absorpt_t_min 0.868
_olex2_refinement_description
;
1. Fixed Uiso
 At 1.2 times of:
  All C(H) groups, All N(H) groups
 At 1.5 times of:
  All C(H,H,H) groups, All O(H,H) groups
2. Uiso/Uaniso restraints and constraints
Uanis(N3B) \\sim Ueq: with sigma of 0.005 and sigma for terminal atoms of 0.01
3. Others
 Fixed Sof: O3S(0.65) N3S(0.65) C7S(0.65) H7S(0.65) C8S(0.65) H8SA(0.65)
 H8SB(0.65) H8SC(0.65) C9S(0.65) H9SA(0.65) H9SB(0.65) H9SC(0.65)
4.a Free rotating group:
 O4S(H4SA,H4SB), O5S(H5SD,H5SE)
4.b Aromatic/amide H refined with riding coordinates:
 N1A(H1A), N2A(H2A), N3A(H3A), N4A(H4A), C3A(H3AA), C4A(H4AA), C5A(H5A),
 C8A(H8A), C11A(H11A), C12A(H12A), C13A(H13A), C15A(H15A), N1B(H1B), N2B(H2B),
 N3B(H3B), N4B(H4B), C3B(H3BA), C4B(H4BA), C5B(H5B), C7B(H7B), C11B(H11B),
 C12B(H12B), C13B(H13B), C16B(H16B), C1S(H1S), C4S(H4S), C7S(H7S)
4.c Idealised Me refined as rotating group:
 C2S(H2SA,H2SB,H2SC), C3S(H3SA,H3SB,H3SC), C5S(H5SA,H5SB,H5SC), C6S(H6SA,H6SB,
 H6SC), C8S(H8SA,H8SB,H8SC), C9S(H9SA,H9SB,H9SC)
;
_platon_squeeze_void_probe_radius 1.20
_olex2_submission_special_instructions 'No special instructions were received'

loop_
_space_group_symop_operation_xyz
'x, y, z'
'-x+1/2, -y, z+1/2'
'-x, y+1/2, -z+1/2'
'x+1/2, -y+1/2, -z'
'z, x, y'
'z+1/2, -x+1/2, -y'
'-z+1/2, -x, y+1/2'
'-z, x+1/2, -y+1/2'
'y, z, x'
'-y, z+1/2, -x+1/2'
'y+1/2, -z+1/2, -x'
'-y+1/2, -z, x+1/2'

loop_
_atom_site_label
_atom_site_type_symbol
_atom_site_fract_x
_atom_site_fract_y
_atom_site_fract_z
_atom_site_U_iso_or_equiv
_atom_site_adp_type
_atom_site_occupancy
_atom_site_site_symmetry_order
_atom_site_calc_flag
_atom_site_refinement_flags_posn
_atom_site_refinement_flags_adp
_atom_site_refinement_flags_occupancy
_atom_site_disorder_assembly
_atom_site_disorder_group
Fe1A Fe 0.84374(3) 0.58656(3) 0.67955(3) 0.0342(2) Uani 1 1 d . . . . .
Fe2A Fe 0.85479(3) 0.85479(3) 0.85479(3) 0.0258(3) Uani 1 3 d S T P . .
O1A O 0.71904(15) 0.78152(16) 0.58042(13) 0.0377(10) Uani 1 1 d . . . . .
O2A O 0.65675(17) 0.81946(17) 0.52332(15) 0.0454(11) Uani 1 1 d . . . . .
O3A O 0.80708(16) 0.63535(14) 0.63684(15) 0.0394(10) Uani 1 1 d . . . . .
O4A O 0.88712(16) 0.59000(16) 0.62307(15) 0.0412(10) Uani 1 1 d . . . . .
O5A O 0.87146(14) 0.63989(13) 0.72338(15) 0.0330(9) Uani 1 1 d . . . . .
O6A O 0.89178(18) 0.54931(14) 0.71834(17) 0.0435(11) Uani 1 1 d . . . . .
O7A O 0.87553(13) 0.78953(13) 0.82564(14) 0.0283(8) Uani 1 1 d . . . . .
O8A O 0.92476(13) 0.86518(14) 0.84517(15) 0.0329(9) Uani 1 1 d . . . . .
N1A N 0.6824(2) 0.7810(2) 0.50951(19) 0.0431(13) Uani 1 1 d . . . . .
H1A H 0.678495 0.768780 0.480314 0.052 Uiso 1 1 calc R . . . .
N2A N 0.86227(18) 0.60975(18) 0.58488(17) 0.0350(11) Uani 1 1 d . . . . .
H2A H 0.873507 0.607224 0.555156 0.042 Uiso 1 1 calc R . . . .
N3A N 0.91963(19) 0.57910(17) 0.74647(19) 0.0373(12) Uani 1 1 d . . . . .
H3A H 0.944486 0.567896 0.762991 0.045 Uiso 1 1 calc R . . . .
N4A N 0.94832(16) 0.82313(16) 0.83336(19) 0.0314(11) Uani 1 1 d . . . . .
H4A H 0.980137 0.821588 0.832162 0.038 Uiso 1 1 calc R . . . .
C1A C 0.7131(2) 0.7616(2) 0.5390(2) 0.0340(13) Uani 1 1 d . . . . .
C2A C 0.7400(2) 0.7170(2) 0.5264(2) 0.0360(14) Uani 1 1 d . . . . .
C3A C 0.7390(2) 0.6971(2) 0.4808(2) 0.0417(15) Uani 1 1 d . . . . .
H3AA H 0.720256 0.711765 0.455924 0.050 Uiso 1 1 calc R . . . .
C4A C 0.7660(3) 0.6547(3) 0.4710(2) 0.0459(16) Uani 1 1 d . . . . .
H4AA H 0.765152 0.640641 0.439619 0.055 Uiso 1 1 calc R . . . .
C5A C 0.7937(2) 0.6337(2) 0.5073(2) 0.0420(15) Uani 1 1 d . . . . .
H5A H 0.812475 0.605642 0.500507 0.050 Uiso 1 1 calc R . . . .
C6A C 0.7942(2) 0.6538(2) 0.5539(2) 0.0343(13) Uani 1 1 d . . . . .
C7A C 0.8224(2) 0.6319(2) 0.5933(2) 0.0345(13) Uani 1 1 d . . . . .
C8A C 0.7674(2) 0.6956(2) 0.5632(2) 0.0348(13) Uani 1 1 d . . . . .
H8A H 0.767851 0.709577 0.594588 0.042 Uiso 1 1 calc R . . . .
C9A C 0.9076(2) 0.62546(19) 0.7478(2) 0.0314(13) Uani 1 1 d . . . . .
C10A C 0.9374(2) 0.6589(2) 0.7763(2) 0.0365(14) Uani 1 1 d . . . . .
C11A C 0.9849(2) 0.6475(2) 0.7911(3) 0.059(2) Uani 1 1 d . . . . .
H11A H 0.998563 0.616616 0.784260 0.071 Uiso 1 1 calc R . . . .
C12A C 1.0109(2) 0.6819(3) 0.8155(4) 0.076(3) Uani 1 1 d . . . . .
H12A H 1.043034 0.674684 0.825408 0.091 Uiso 1 1 calc R . . . .
C13A C 0.9917(2) 0.7269(3) 0.8261(4) 0.064(2) Uani 1 1 d . . . . .
H13A H 1.010603 0.750033 0.843215 0.076 Uiso 1 1 calc R . . . .
C14A C 0.9449(2) 0.7385(2) 0.8117(3) 0.0386(15) Uani 1 1 d . . . . .
C15A C 0.9177(2) 0.70457(18) 0.7869(2) 0.0304(12) Uani 1 1 d . . . . .
H15A H 0.885594 0.712169 0.776939 0.037 Uiso 1 1 calc R . . . .
C16A C 0.9216(2) 0.78583(19) 0.8241(2) 0.0297(12) Uani 1 1 d . . . . .
Fe1B Fe 0.90925(3) 0.35410(3) 0.71823(3) 0.0330(2) Uani 1 1 d . . . . .
Fe2B Fe 0.62952(3) 0.37048(3) 0.87048(3) 0.0374(4) Uani 1 3 d S T P . .
O1B O 0.71173(13) 0.25273(17) 0.59466(14) 0.0370(10) Uani 1 1 d . . . . .
O2B O 0.64355(14) 0.25838(19) 0.53153(15) 0.0435(11) Uani 1 1 d . . . . .
O3B O 0.85787(14) 0.33476(16) 0.66805(16) 0.0384(10) Uani 1 1 d . . . . .
O4B O 0.95088(14) 0.33460(14) 0.66298(17) 0.0357(10) Uani 1 1 d . . . . .
O5B O 0.85651(14) 0.38149(14) 0.76188(17) 0.0374(10) Uani 1 1 d . . . . .
O6B O 0.91469(15) 0.42362(12) 0.70292(17) 0.0372(10) Uani 1 1 d . . . . .
O7B O 0.69507(15) 0.39217(15) 0.84368(17) 0.0407(10) Uani 1 1 d . . . . .
O8B O 0.65004(16) 0.41920(16) 0.91957(16) 0.0433(10) Uani 1 1 d . . . . .
N1B N 0.68714(17) 0.2791(2) 0.52295(18) 0.0430(13) Uani 1 1 d . . . . .
H1B H 0.692541 0.294415 0.495520 0.052 Uiso 1 1 calc R . . . .
N2B N 0.92375(17) 0.32714(18) 0.6218(2) 0.0392(12) Uani 1 1 d . . . . .
H2B H 0.937668 0.321963 0.593584 0.047 Uiso 1 1 calc R . . . .
N3B N 0.88558(17) 0.45010(15) 0.73331(19) 0.0332(11) Uani 1 1 d . U . . .
H3B H 0.886528 0.481967 0.732916 0.040 Uiso 1 1 calc R . . . .
N4B N 0.68839(19) 0.44473(19) 0.90370(19) 0.0399(12) Uani 1 1 d . . . . .
H4B H 0.697939 0.470865 0.919266 0.048 Uiso 1 1 calc R . . . .
C1B C 0.7212(2) 0.2761(3) 0.5558(2) 0.0394(15) Uani 1 1 d . . . . .
C2B C 0.7696(2) 0.2977(3) 0.5479(2) 0.0380(14) Uani 1 1 d . . . . .
C3B C 0.7848(2) 0.3142(3) 0.5026(2) 0.0479(17) Uani 1 1 d . . . . .
H3BA H 0.763846 0.311647 0.475349 0.057 Uiso 1 1 calc R . . . .
C4B C 0.8308(2) 0.3347(3) 0.4973(2) 0.0508(18) Uani 1 1 d . . . . .
H4BA H 0.840919 0.346353 0.466586 0.061 Uiso 1 1 calc R . . . .
C5B C 0.8614(2) 0.3380(3) 0.5361(3) 0.0466(17) Uani 1 1 d . . . . .
H5B H 0.892999 0.351020 0.531891 0.056 Uiso 1 1 calc R . . . .
C6B C 0.8462(2) 0.3219(2) 0.5828(2) 0.0382(14) Uani 1 1 d . . . . .
C7B C 0.7998(2) 0.3028(2) 0.5875(2) 0.0383(14) Uani 1 1 d . . . . .
H7B H 0.788677 0.293130 0.618551 0.046 Uiso 1 1 calc R . . . .
C8B C 0.8766(2) 0.3280(2) 0.6261(3) 0.0366(14) Uani 1 1 d . . . . .
C9B C 0.8565(2) 0.4274(2) 0.7628(2) 0.0340(13) Uani 1 1 d . . . . .
C10B C 0.8256(2) 0.4549(2) 0.7960(2) 0.0371(14) Uani 1 1 d . . . . .
C11B C 0.8370(2) 0.5008(2) 0.8121(3) 0.0492(18) Uani 1 1 d . . . . .
H11B H 0.866094 0.515961 0.801675 0.059 Uiso 1 1 calc R . . . .
C12B C 0.8062(3) 0.5248(2) 0.8434(3) 0.0537(19) Uani 1 1 d . . . . .
H12B H 0.813085 0.557194 0.852850 0.064 Uiso 1 1 calc R . . . .
C13B C 0.7659(2) 0.5022(2) 0.8608(3) 0.0462(16) Uani 1 1 d . . . . .
H13B H 0.745507 0.518790 0.883083 0.055 Uiso 1 1 calc R . . . .
C14B C 0.7541(2) 0.4557(2) 0.8466(3) 0.0388(14) Uani 1 1 d . . . . .
C15B C 0.7114(2) 0.4302(2) 0.8648(2) 0.0400(15) Uani 1 1 d . . . . .
C16B C 0.7839(2) 0.4325(2) 0.8137(2) 0.0373(14) Uani 1 1 d . . . . .
H16B H 0.775798 0.400817 0.802999 0.045 Uiso 1 1 calc R . . . .
O1S O 0.6899(2) 0.3158(3) 0.4293(2) 0.0771(19) Uani 1 1 d . . . . .
N1S N 0.7258(2) 0.3221(2) 0.3565(2) 0.0477(14) Uani 1 1 d . . . . .
C1S C 0.6941(2) 0.3025(3) 0.3870(3) 0.0522(19) Uani 1 1 d . . . . .
H1S H 0.673737 0.277154 0.375596 0.063 Uiso 1 1 calc R . . . .
C2S C 0.7294(4) 0.3056(4) 0.3078(3) 0.089(3) Uani 1 1 d . . . . .
H2SA H 0.708117 0.277524 0.303265 0.134 Uiso 1 1 calc GR . . . .
H2SB H 0.762955 0.296191 0.300951 0.134 Uiso 1 1 calc GR . . . .
H2SC H 0.719625 0.331569 0.285724 0.134 Uiso 1 1 calc GR . . . .
C3S C 0.7602(3) 0.3603(3) 0.3736(3) 0.0525(18) Uani 1 1 d . . . . .
H3SA H 0.747252 0.375644 0.402924 0.079 Uiso 1 1 calc GR . . . .
H3SB H 0.764266 0.384833 0.348270 0.079 Uiso 1 1 calc GR . . . .
H3SC H 0.791649 0.345537 0.380935 0.079 Uiso 1 1 calc GR . . . .
O2S O 0.9826(2) 0.3077(3) 0.5482(3) 0.097(2) Uani 1 1 d . . . . .
N2S N 1.0217(3) 0.3654(4) 0.5016(3) 0.102(3) Uani 1 1 d . . . . .
C4S C 1.0193(5) 0.3360(7) 0.5420(4) 0.130(6) Uani 1 1 d . . . . .
H4S H 1.044652 0.336651 0.565271 0.156 Uiso 1 1 calc R . . . .
C5S C 0.9779(6) 0.3723(7) 0.4678(4) 0.188(10) Uani 1 1 d . . . . .
H5SA H 0.959580 0.341969 0.465817 0.282 Uiso 1 1 calc GR . . . .
H5SB H 0.989227 0.381488 0.435482 0.282 Uiso 1 1 calc GR . . . .
H5SC H 0.956951 0.397925 0.480749 0.282 Uiso 1 1 calc GR . . . .
C6S C 1.0654(4) 0.3970(5) 0.4930(4) 0.096(4) Uani 1 1 d . . . . .
H6SA H 1.089955 0.390213 0.517749 0.144 Uiso 1 1 calc GR . . . .
H6SB H 1.055833 0.431183 0.494984 0.144 Uiso 1 1 calc GR . . . .
H6SC H 1.078775 0.390312 0.460863 0.144 Uiso 1 1 calc GR . . . .
O4S O 0.6714(3) 0.7720(3) 0.4068(2) 0.093(2) Uani 1 1 d . . . . .
H4SA H 0.674291 0.749695 0.382290 0.139 Uiso 1 1 d G . . . .
H4SB H 0.678043 0.802127 0.387916 0.139 Uiso 1 1 d G . . . .
O5S O 0.9063(3) 0.5759(3) 0.5040(2) 0.082(2) Uani 1 1 d . . . . .
H5SD H 0.935588 0.573338 0.513123 0.123 Uiso 1 1 d G . . . .
H5SE H 0.908002 0.579128 0.473398 0.123 Uiso 1 1 d G . . . .
O3S O 0.6596(6) 0.6773(4) 0.3852(6) 0.129(5) Uani 0.65 1 d . . . . .
N3S N 0.6134(6) 0.6114(5) 0.3906(5) 0.092(4) Uani 0.65 1 d . . . . .
C7S C 0.6257(7) 0.6546(6) 0.3745(6) 0.088(5) Uani 0.65 1 d . . . . .
H7S H 0.604544 0.668832 0.351388 0.106 Uiso 0.65 1 calc R . . . .
C8S C 0.6389(7) 0.5869(8) 0.4299(8) 0.119(7) Uani 0.65 1 d . . . . .
H8SA H 0.673105 0.596398 0.429487 0.179 Uiso 0.65 1 calc GR . . . .
H8SB H 0.636293 0.551779 0.425610 0.179 Uiso 0.65 1 calc GR . . . .
H8SC H 0.624426 0.596160 0.460972 0.179 Uiso 0.65 1 calc GR . . . .
C9S C 0.5711(5) 0.5827(6) 0.3718(6) 0.080(4) Uani 0.65 1 d . . . . .
H9SA H 0.543223 0.587247 0.393346 0.119 Uiso 0.65 1 calc GR . . . .
H9SB H 0.579714 0.548310 0.370689 0.119 Uiso 0.65 1 calc GR . . . .
H9SC H 0.562757 0.593918 0.339171 0.119 Uiso 0.65 1 calc GR . . . .

loop_
_atom_site_aniso_label
_atom_site_aniso_U_11
_atom_site_aniso_U_22
_atom_site_aniso_U_33
_atom_site_aniso_U_23
_atom_site_aniso_U_13
_atom_site_aniso_U_12
Fe1A 0.0455(5) 0.0207(4) 0.0364(5) 0.0014(3) 0.0066(4) 0.0034(4)
Fe2A 0.0258(3) 0.0258(3) 0.0258(3) -0.0025(3) -0.0025(3) -0.0025(3)
O1A 0.042(2) 0.049(2) 0.022(2) 0.0044(18) 0.0029(17) 0.007(2)
O2A 0.055(3) 0.052(3) 0.029(2) -0.002(2) -0.013(2) 0.013(2)
O3A 0.054(3) 0.030(2) 0.034(2) 0.0002(18) 0.003(2) 0.0059(19)
O4A 0.046(2) 0.040(2) 0.037(2) 0.0017(19) 0.010(2) 0.008(2)
O5A 0.035(2) 0.0177(18) 0.046(2) 0.0021(17) 0.0034(19) 0.0055(16)
O6A 0.064(3) 0.0187(19) 0.048(3) -0.0027(18) -0.001(2) 0.0036(19)
O7A 0.0236(19) 0.0230(19) 0.038(2) -0.0022(16) -0.0013(16) -0.0019(15)
O8A 0.0188(18) 0.031(2) 0.049(2) -0.0079(18) 0.0026(17) -0.0033(15)
N1A 0.050(3) 0.048(3) 0.032(3) -0.007(2) -0.013(2) 0.011(3)
N2A 0.041(3) 0.039(3) 0.025(2) 0.004(2) 0.007(2) 0.007(2)
N3A 0.043(3) 0.020(2) 0.048(3) 0.005(2) 0.000(2) 0.005(2)
N4A 0.015(2) 0.024(2) 0.055(3) 0.000(2) 0.002(2) 0.0027(18)
C1A 0.035(3) 0.046(4) 0.021(3) 0.000(2) -0.005(2) -0.005(3)
C2A 0.025(3) 0.044(4) 0.039(3) 0.003(3) -0.004(2) 0.000(3)
C3A 0.042(4) 0.039(4) 0.044(4) 0.001(3) -0.001(3) 0.000(3)
C4A 0.057(4) 0.052(4) 0.030(3) -0.006(3) 0.001(3) -0.004(3)
C5A 0.039(4) 0.040(4) 0.047(4) -0.007(3) -0.002(3) 0.001(3)
C6A 0.034(3) 0.031(3) 0.038(3) -0.002(3) 0.005(3) -0.004(2)
C7A 0.039(3) 0.028(3) 0.036(3) 0.002(2) 0.003(3) -0.004(2)
C8A 0.043(3) 0.042(3) 0.019(3) 0.003(2) 0.000(2) -0.004(3)
C9A 0.038(3) 0.018(3) 0.039(3) 0.003(2) 0.011(3) 0.006(2)
C10A 0.028(3) 0.027(3) 0.054(4) 0.010(3) -0.003(3) 0.001(2)
C11A 0.041(4) 0.019(3) 0.119(7) -0.009(4) 0.001(4) 0.013(3)
C12A 0.022(3) 0.036(4) 0.171(10) 0.004(5) -0.019(5) 0.007(3)
C13A 0.030(4) 0.040(4) 0.120(7) -0.004(4) -0.027(4) -0.005(3)
C14A 0.032(3) 0.020(3) 0.064(4) 0.006(3) -0.003(3) -0.003(2)
C15A 0.024(3) 0.020(3) 0.047(3) 0.002(2) 0.002(2) 0.003(2)
C16A 0.041(3) 0.018(3) 0.030(3) 0.002(2) -0.003(2) -0.004(2)
Fe1B 0.0212(4) 0.0161(4) 0.0618(6) 0.0054(4) -0.0047(4) 0.0003(3)
Fe2B 0.0374(4) 0.0374(4) 0.0374(4) 0.0049(4) -0.0049(4) -0.0049(4)
O1B 0.0181(18) 0.064(3) 0.029(2) 0.0075(19) 0.0017(16) -0.0113(18)
O2B 0.019(2) 0.080(3) 0.032(2) 0.017(2) -0.0016(17) -0.006(2)
O3B 0.025(2) 0.046(2) 0.043(2) 0.0066(19) -0.0005(18) -0.0022(18)
O4B 0.0210(19) 0.025(2) 0.061(3) -0.0021(18) -0.0048(18) 0.0019(16)
O5B 0.0212(19) 0.024(2) 0.067(3) 0.0014(19) -0.0012(19) 0.0000(16)
O6B 0.035(2) 0.0074(16) 0.069(3) 0.0054(17) -0.001(2) 0.0005(15)
O7B 0.035(2) 0.034(2) 0.053(3) 0.002(2) -0.002(2) -0.0065(18)
O8B 0.046(3) 0.045(3) 0.039(2) 0.002(2) 0.000(2) -0.012(2)
N1B 0.026(3) 0.073(4) 0.031(3) 0.014(3) 0.003(2) -0.009(3)
N2B 0.029(3) 0.031(3) 0.058(3) 0.000(2) 0.008(2) -0.002(2)
N3B 0.036(2) 0.0066(18) 0.057(3) 0.0019(19) -0.003(2) 0.0038(18)
N4B 0.043(3) 0.032(3) 0.045(3) 0.002(2) -0.004(2) -0.009(2)
C1B 0.038(3) 0.063(4) 0.017(3) 0.001(3) 0.003(2) -0.003(3)
C2B 0.025(3) 0.057(4) 0.033(3) 0.010(3) 0.007(2) 0.000(3)
C3B 0.031(3) 0.080(5) 0.033(3) 0.010(3) 0.001(3) -0.003(3)
C4B 0.040(4) 0.078(5) 0.034(3) 0.010(3) 0.006(3) -0.015(3)
C5B 0.018(3) 0.055(4) 0.066(5) 0.013(3) 0.008(3) -0.004(3)
C6B 0.020(3) 0.045(4) 0.050(4) 0.000(3) 0.002(3) -0.002(3)
C7B 0.028(3) 0.042(3) 0.045(4) 0.010(3) 0.003(3) -0.002(3)
C8B 0.024(3) 0.021(3) 0.065(4) 0.009(3) -0.008(3) -0.007(2)
C9B 0.023(3) 0.026(3) 0.052(4) 0.004(3) -0.007(3) 0.003(2)
C10B 0.029(3) 0.029(3) 0.054(4) 0.006(3) -0.004(3) 0.007(2)
C11B 0.036(4) 0.031(3) 0.080(5) -0.004(3) 0.009(3) -0.005(3)
C12B 0.058(4) 0.028(3) 0.076(5) -0.002(3) 0.013(4) -0.005(3)
C13B 0.040(4) 0.037(3) 0.062(5) -0.002(3) 0.008(3) 0.000(3)
C14B 0.032(3) 0.028(3) 0.056(4) 0.003(3) -0.002(3) 0.003(2)
C15B 0.036(3) 0.038(3) 0.046(4) 0.012(3) -0.004(3) 0.004(3)
C16B 0.032(3) 0.019(3) 0.061(4) 0.000(3) -0.012(3) 0.002(2)
O1S 0.052(3) 0.130(6) 0.050(3) 0.035(4) -0.003(3) -0.019(3)
N1S 0.041(3) 0.052(3) 0.049(3) 0.011(3) 0.008(3) 0.018(3)
C1S 0.029(3) 0.075(5) 0.052(5) 0.022(4) -0.009(3) -0.002(3)
C2S 0.110(8) 0.107(8) 0.052(5) -0.012(5) 0.003(5) 0.016(7)
C3S 0.041(4) 0.053(4) 0.064(5) 0.012(4) 0.013(3) 0.002(3)
O2S 0.044(3) 0.130(6) 0.116(6) -0.010(5) 0.027(4) -0.011(4)
N2S 0.064(5) 0.158(10) 0.083(6) 0.015(6) 0.008(4) 0.002(6)
C4S 0.083(8) 0.236(18) 0.071(7) 0.025(10) 0.005(6) -0.004(10)
C5S 0.220(17) 0.29(2) 0.053(6) 0.073(9) -0.078(9) -0.190(17)
C6S 0.058(6) 0.145(11) 0.084(7) 0.035(7) -0.002(5) 0.012(6)
O4S 0.132(6) 0.081(4) 0.064(4) 0.002(3) -0.017(4) 0.031(5)
O5S 0.087(5) 0.115(5) 0.046(3) -0.004(4) 0.008(3) 0.031(4)
O3S 0.174(14) 0.067(7) 0.147(12) 0.030(8) -0.047(11) -0.028(9)
N3S 0.102(10) 0.082(9) 0.093(10) -0.007(8) -0.003(8) 0.007(8)
C7S 0.115(14) 0.061(10) 0.090(11) -0.016(8) -0.037(10) 0.006(9)
C8S 0.080(12) 0.152(19) 0.126(16) 0.051(15) 0.011(11) 0.004(12)
C9S 0.075(9) 0.084(10) 0.080(10) -0.019(8) -0.003(8) 0.000(8)

loop_
_atom_type_symbol
_atom_type_description
_atom_type_scat_dispersion_real
_atom_type_scat_dispersion_imag
_atom_type_scat_source
C C 0.0033 0.0016 'International Tables Vol C Tables 4.2.6.8 and 6.1.1.4'
H H 0.0000 0.0000 'International Tables Vol C Tables 4.2.6.8 and 6.1.1.4'
Fe Fe 0.3463 0.8444 'International Tables Vol C Tables 4.2.6.8 and 6.1.1.4'
N N 0.0061 0.0033 'International Tables Vol C Tables 4.2.6.8 and 6.1.1.4'
O O 0.0106 0.0060 'International Tables Vol C Tables 4.2.6.8 and 6.1.1.4'

loop_
_geom_angle_atom_site_label_1
_geom_angle_atom_site_label_2
_geom_angle_atom_site_label_3
_geom_angle
_geom_angle_site_symmetry_1
_geom_angle_site_symmetry_3
_geom_angle_publ_flag
O1A Fe1A O3A 86.93(17) 9 . ?
O1A Fe1A O5A 93.35(16) 9 . ?
O2A Fe1A O1A 79.11(17) 9 9 ?
O2A Fe1A O3A 103.3(2) 9 . ?
O2A Fe1A O5A 161.59(18) 9 . ?
O2A Fe1A O6A 86.61(19) 9 . ?
O4A Fe1A O1A 159.88(19) . 9 ?
O4A Fe1A O2A 89.81(19) . 9 ?
O4A Fe1A O3A 79.26(17) . . ?
O4A Fe1A O5A 101.85(18) . . ?
O4A Fe1A O6A 92.62(19) . . ?
O5A Fe1A O3A 92.97(16) . . ?
O6A Fe1A O1A 103.32(19) . 9 ?
O6A Fe1A O3A 167.07(19) . . ?
O6A Fe1A O5A 78.75(16) . . ?
O7A Fe2A O7A 90.58(15) . 5 ?
O7A Fe2A O7A 90.58(15) 9 5 ?
O7A Fe2A O7A 90.58(15) . 9 ?
O8A Fe2A O7A 78.56(15) . . ?
O8A Fe2A O7A 103.02(16) . 5 ?
O8A Fe2A O7A 162.55(16) . 9 ?
O8A Fe2A O7A 78.56(15) 9 9 ?
O8A Fe2A O7A 162.55(16) 5 . ?
O8A Fe2A O7A 162.55(16) 9 5 ?
O8A Fe2A O7A 103.02(17) 5 9 ?
O8A Fe2A O7A 103.02(16) 9 . ?
O8A Fe2A O7A 78.56(15) 5 5 ?
O8A Fe2A O8A 90.52(17) 9 5 ?
O8A Fe2A O8A 90.52(17) . 5 ?
O8A Fe2A O8A 90.52(17) . 9 ?
C1A O1A Fe1A 111.6(4) . 5 ?
N1A O2A Fe1A 110.7(3) . 5 ?
C7A O3A Fe1A 109.1(4) . . ?
N2A O4A Fe1A 108.9(3) . . ?
C9A O5A Fe1A 112.4(3) . . ?
N3A O6A Fe1A 111.7(3) . . ?
C16A O7A Fe2A 111.2(3) . . ?
N4A O8A Fe2A 112.0(3) . . ?
O2A N1A H1A 120.0 . . ?
C1A N1A O2A 119.9(5) . . ?
C1A N1A H1A 120.0 . . ?
O4A N2A H2A 120.6 . . ?
C7A N2A O4A 118.8(5) . . ?
C7A N2A H2A 120.6 . . ?
O6A N3A H3A 121.4 . . ?
C9A N3A O6A 117.2(5) . . ?
C9A N3A H3A 121.4 . . ?
O8A N4A H4A 121.6 . . ?
C16A N4A O8A 116.8(4) . . ?
C16A N4A H4A 121.6 . . ?
O1A C1A N1A 118.0(6) . . ?
O1A C1A C2A 120.3(5) . . ?
N1A C1A C2A 121.7(5) . . ?
C3A C2A C1A 122.5(6) . . ?
C3A C2A C8A 120.5(6) . . ?
C8A C2A C1A 117.0(6) . . ?
C2A C3A H3AA 120.2 . . ?
C2A C3A C4A 119.7(6) . . ?
C4A C3A H3AA 120.2 . . ?
C3A C4A H4AA 120.0 . . ?
C5A C4A C3A 120.0(6) . . ?
C5A C4A H4AA 120.0 . . ?
C4A C5A H5A 119.9 . . ?
C4A C5A C6A 120.1(6) . . ?
C6A C5A H5A 119.9 . . ?
C5A C6A C7A 121.5(5) . . ?
C8A C6A C5A 119.4(6) . . ?
C8A C6A C7A 119.2(5) . . ?
O3A C7A N2A 119.4(6) . . ?
O3A C7A C6A 119.3(5) . . ?
N2A C7A C6A 121.3(5) . . ?
C2A C8A H8A 119.8 . . ?
C6A C8A C2A 120.4(6) . . ?
C6A C8A H8A 119.8 . . ?
O5A C9A N3A 119.1(6) . . ?
O5A C9A C10A 122.0(5) . . ?
N3A C9A C10A 118.9(5) . . ?
C11A C10A C9A 122.5(6) . . ?
C15A C10A C9A 117.3(5) . . ?
C15A C10A C11A 120.2(6) . . ?
C10A C11A H11A 120.8 . . ?
C12A C11A C10A 118.3(6) . . ?
C12A C11A H11A 120.8 . . ?
C11A C12A H12A 119.1 . . ?
C11A C12A C13A 121.9(6) . . ?
C13A C12A H12A 119.1 . . ?
C12A C13A H13A 119.9 . . ?
C12A C13A C14A 120.2(7) . . ?
C14A C13A H13A 119.9 . . ?
C13A C14A C16A 122.5(6) . . ?
C15A C14A C13A 119.4(6) . . ?
C15A C14A C16A 118.0(5) . . ?
C10A C15A H15A 120.0 . . ?
C14A C15A C10A 120.0(5) . . ?
C14A C15A H15A 120.0 . . ?
O7A C16A N4A 119.9(5) . . ?
O7A C16A C14A 120.5(5) . . ?
N4A C16A C14A 119.6(5) . . ?
O2B Fe1B O1B 79.20(16) 7_665 7_665 ?
O2B Fe1B O3B 163.41(18) 7_665 . ?
O2B Fe1B O4B 87.75(19) 7_665 . ?
O2B Fe1B O5B 104.33(19) 7_665 . ?
O3B Fe1B O1B 92.66(17) . 7_665 ?
O4B Fe1B O1B 98.44(17) . 7_665 ?
O4B Fe1B O3B 79.10(17) . . ?
O4B Fe1B O5B 165.95(17) . . ?
O5B Fe1B O1B 90.96(17) . 7_665 ?
O5B Fe1B O3B 90.12(17) . . ?
O6B Fe1B O1B 164.74(19) . 7_665 ?
O6B Fe1B O2B 91.44(17) . 7_665 ?
O6B Fe1B O3B 99.27(18) . . ?
O6B Fe1B O4B 93.16(17) . . ?
O6B Fe1B O5B 79.61(17) . . ?
O7B Fe2B O7B 92.58(18) 7_665 . ?
O7B Fe2B O7B 92.57(18) 10_646 7_665 ?
O7B Fe2B O7B 92.57(18) 10_646 . ?
O8B Fe2B O7B 107.19(18) . 7_665 ?
O8B Fe2B O7B 107.19(18) 10_646 . ?
O8B Fe2B O7B 158.42(18) . 10_646 ?
O8B Fe2B O7B 78.28(18) 10_646 10_646 ?
O8B Fe2B O7B 107.19(18) 7_665 10_646 ?
O8B Fe2B O7B 78.28(18) 7_665 7_665 ?
O8B Fe2B O7B 78.27(18) . . ?
O8B Fe2B O7B 158.42(18) 7_665 . ?
O8B Fe2B O7B 158.42(18) 10_646 7_665 ?
O8B Fe2B O8B 85.8(2) 10_646 . ?
O8B Fe2B O8B 85.8(2) 7_665 . ?
O8B Fe2B O8B 85.8(2) 7_665 10_646 ?
C1B O1B Fe1B 111.7(4) . 10_646 ?
N1B O2B Fe1B 110.6(3) . 10_646 ?
C8B O3B Fe1B 111.6(3) . . ?
N2B O4B Fe1B 111.1(3) . . ?
C9B O5B Fe1B 112.5(4) . . ?
N3B O6B Fe1B 110.1(3) . . ?
C15B O7B Fe2B 112.7(4) . . ?
N4B O8B Fe2B 110.9(4) . . ?
O2B N1B H1B 120.3 . . ?
C1B N1B O2B 119.4(5) . . ?
C1B N1B H1B 120.3 . . ?
O4B N2B H2B 121.2 . . ?
C8B N2B O4B 117.7(5) . . ?
C8B N2B H2B 121.2 . . ?
O6B N3B H3B 120.5 . . ?
C9B N3B O6B 119.0(4) . . ?
C9B N3B H3B 120.5 . . ?
O8B N4B H4B 120.4 . . ?
C15B N4B O8B 119.2(5) . . ?
C15B N4B H4B 120.4 . . ?
O1B C1B N1B 117.8(6) . . ?
O1B C1B C2B 120.7(5) . . ?
N1B C1B C2B 121.5(5) . . ?
C3B C2B C1B 122.3(6) . . ?
C7B C2B C1B 118.1(5) . . ?
C7B C2B C3B 119.5(6) . . ?
C2B C3B H3BA 120.1 . . ?
C2B C3B C4B 119.8(6) . . ?
C4B C3B H3BA 120.1 . . ?
C3B C4B H4BA 119.7 . . ?
C5B C4B C3B 120.6(6) . . ?
C5B C4B H4BA 119.7 . . ?
C4B C5B H5B 119.8 . . ?
C4B C5B C6B 120.3(6) . . ?
C6B C5B H5B 119.8 . . ?
C5B C6B C8B 122.0(5) . . ?
C7B C6B C5B 118.2(6) . . ?
C7B C6B C8B 119.6(6) . . ?
C2B C7B C6B 121.5(6) . . ?
C2B C7B H7B 119.3 . . ?
C6B C7B H7B 119.3 . . ?
O3B C8B N2B 119.1(6) . . ?
O3B C8B C6B 121.4(5) . . ?
N2B C8B C6B 119.5(6) . . ?
O5B C9B N3B 118.0(6) . . ?
O5B C9B C10B 122.1(6) . . ?
N3B C9B C10B 119.9(5) . . ?
C11B C10B C9B 123.1(6) . . ?
C11B C10B C16B 118.7(6) . . ?
C16B C10B C9B 118.1(5) . . ?
C10B C11B H11B 119.9 . . ?
C10B C11B C12B 120.2(6) . . ?
C12B C11B H11B 119.9 . . ?
C11B C12B H12B 119.9 . . ?
C13B C12B C11B 120.2(6) . . ?
C13B C12B H12B 119.9 . . ?
C12B C13B H13B 119.4 . . ?
C12B C13B C14B 121.2(7) . . ?
C14B C13B H13B 119.4 . . ?
C13B C14B C15B 122.7(6) . . ?
C16B C14B C13B 118.4(6) . . ?
C16B C14B C15B 118.9(6) . . ?
O7B C15B N4B 116.9(6) . . ?
O7B C15B C14B 121.4(6) . . ?
N4B C15B C14B 121.7(6) . . ?
C10B C16B H16B 119.4 . . ?
C14B C16B C10B 121.2(5) . . ?
C14B C16B H16B 119.4 . . ?
C1S N1S C2S 120.8(8) . . ?
C1S N1S C3S 120.4(6) . . ?
C2S N1S C3S 118.8(7) . . ?
O1S C1S N1S 122.6(8) . . ?
O1S C1S H1S 118.7 . . ?
N1S C1S H1S 118.7 . . ?
N1S C2S H2SA 109.5 . . ?
N1S C2S H2SB 109.5 . . ?
N1S C2S H2SC 109.5 . . ?
H2SA C2S H2SB 109.5 . . ?
H2SA C2S H2SC 109.5 . . ?
H2SB C2S H2SC 109.5 . . ?
N1S C3S H3SA 109.5 . . ?
N1S C3S H3SB 109.5 . . ?
N1S C3S H3SC 109.5 . . ?
H3SA C3S H3SB 109.5 . . ?
H3SA C3S H3SC 109.5 . . ?
H3SB C3S H3SC 109.5 . . ?
C4S N2S C5S 121.7(10) . . ?
C4S N2S C6S 120.3(10) . . ?
C6S N2S C5S 117.5(9) . . ?
O2S C4S N2S 119.9(11) . . ?
O2S C4S H4S 120.0 . . ?
N2S C4S H4S 120.0 . . ?
N2S C5S H5SA 109.5 . . ?
N2S C5S H5SB 109.5 . . ?
N2S C5S H5SC 109.5 . . ?
H5SA C5S H5SB 109.5 . . ?
H5SA C5S H5SC 109.5 . . ?
H5SB C5S H5SC 109.5 . . ?
N2S C6S H6SA 109.5 . . ?
N2S C6S H6SB 109.5 . . ?
N2S C6S H6SC 109.5 . . ?
H6SA C6S H6SB 109.5 . . ?
H6SA C6S H6SC 109.5 . . ?
H6SB C6S H6SC 109.5 . . ?
H4SA O4S H4SB 99.0 . . ?
H5SD O5S H5SE 104.5 . . ?
C7S N3S C8S 123.0(16) . . ?
C7S N3S C9S 124.2(15) . . ?
C8S N3S C9S 112.8(15) . . ?
O3S C7S N3S 127.5(17) . . ?
O3S C7S H7S 116.2 . . ?
N3S C7S H7S 116.2 . . ?
N3S C8S H8SA 109.5 . . ?
N3S C8S H8SB 109.5 . . ?
N3S C8S H8SC 109.5 . . ?
H8SA C8S H8SB 109.5 . . ?
H8SA C8S H8SC 109.5 . . ?
H8SB C8S H8SC 109.5 . . ?
N3S C9S H9SA 109.5 . . ?
N3S C9S H9SB 109.5 . . ?
N3S C9S H9SC 109.5 . . ?
H9SA C9S H9SB 109.5 . . ?
H9SA C9S H9SC 109.5 . . ?
H9SB C9S H9SC 109.5 . . ?

loop_
_geom_bond_atom_site_label_1
_geom_bond_atom_site_label_2
_geom_bond_distance
_geom_bond_site_symmetry_2
_geom_bond_publ_flag
Fe1A O1A 2.041(4) 9 ?
Fe1A O2A 1.973(4) 9 ?
Fe1A O3A 2.056(4) . ?
Fe1A O4A 1.968(4) . ?
Fe1A O5A 2.053(4) . ?
Fe1A O6A 1.991(5) . ?
Fe2A O7A 2.054(4) . ?
Fe2A O7A 2.054(4) 9 ?
Fe2A O7A 2.054(4) 5 ?
Fe2A O8A 1.971(4) 5 ?
Fe2A O8A 1.971(4) 9 ?
Fe2A O8A 1.971(4) . ?
O1A C1A 1.279(7) . ?
O2A N1A 1.333(7) . ?
O3A C7A 1.279(7) . ?
O4A N2A 1.371(6) . ?
O5A C9A 1.269(7) . ?
O6A N3A 1.368(7) . ?
O7A C16A 1.276(7) . ?
O8A N4A 1.370(6) . ?
N1A H1A 0.8800 . ?
N1A C1A 1.292(8) . ?
N2A H2A 0.8800 . ?
N2A C7A 1.280(8) . ?
N3A H3A 0.8800 . ?
N3A C9A 1.322(7) . ?
N4A H4A 0.8800 . ?
N4A C16A 1.293(7) . ?
C1A C2A 1.478(9) . ?
C2A C3A 1.375(9) . ?
C2A C8A 1.396(8) . ?
C3A H3AA 0.9500 . ?
C3A C4A 1.412(10) . ?
C4A H4AA 0.9500 . ?
C4A C5A 1.388(10) . ?
C5A H5A 0.9500 . ?
C5A C6A 1.402(9) . ?
C6A C7A 1.466(9) . ?
C6A C8A 1.393(9) . ?
C8A H8A 0.9500 . ?
C9A C10A 1.465(9) . ?
C10A C11A 1.409(9) . ?
C10A C15A 1.405(8) . ?
C11A H11A 0.9500 . ?
C11A C12A 1.368(11) . ?
C12A H12A 0.9500 . ?
C12A C13A 1.382(11) . ?
C13A H13A 0.9500 . ?
C13A C14A 1.388(9) . ?
C14A C15A 1.384(8) . ?
C14A C16A 1.496(8) . ?
C15A H15A 0.9500 . ?
Fe1B O1B 2.054(4) 7_665 ?
Fe1B O2B 1.976(4) 7_665 ?
Fe1B O3B 2.053(4) . ?
Fe1B O4B 1.984(4) . ?
Fe1B O5B 2.035(4) . ?
Fe1B O6B 1.971(3) . ?
Fe2B O7B 2.044(4) 10_646 ?
Fe2B O7B 2.044(4) 7_665 ?
Fe2B O7B 2.044(4) . ?
Fe2B O8B 1.991(4) 7_665 ?
Fe2B O8B 1.991(4) . ?
Fe2B O8B 1.991(4) 10_646 ?
O1B C1B 1.280(7) . ?
O2B N1B 1.353(6) . ?
O3B C8B 1.282(8) . ?
O4B N2B 1.377(7) . ?
O5B C9B 1.266(7) . ?
O6B N3B 1.372(6) . ?
O7B C15B 1.283(8) . ?
O8B N4B 1.345(7) . ?
N1B H1B 0.8800 . ?
N1B C1B 1.307(8) . ?
N2B H2B 0.8800 . ?
N2B C8B 1.307(8) . ?
N3B H3B 0.8800 . ?
N3B C9B 1.304(8) . ?
N4B H4B 0.8800 . ?
N4B C15B 1.310(8) . ?
C1B C2B 1.479(9) . ?
C2B C3B 1.396(9) . ?
C2B C7B 1.383(9) . ?
C3B H3BA 0.9500 . ?
C3B C4B 1.399(9) . ?
C4B H4BA 0.9500 . ?
C4B C5B 1.366(10) . ?
C5B H5B 0.9500 . ?
C5B C6B 1.428(9) . ?
C6B C7B 1.390(8) . ?
C6B C8B 1.469(9) . ?
C7B H7B 0.9500 . ?
C9B C10B 1.464(9) . ?
C10B C11B 1.380(9) . ?
C10B C16B 1.397(9) . ?
C11B H11B 0.9500 . ?
C11B C12B 1.383(10) . ?
C12B H12B 0.9500 . ?
C12B C13B 1.362(10) . ?
C13B H13B 0.9500 . ?
C13B C14B 1.383(9) . ?
C14B C15B 1.461(9) . ?
C14B C16B 1.382(9) . ?
C16B H16B 0.9500 . ?
O1S C1S 1.229(10) . ?
N1S C1S 1.331(9) . ?
N1S C2S 1.423(10) . ?
N1S C3S 1.495(10) . ?
C1S H1S 0.9500 . ?
C2S H2SA 0.9800 . ?
C2S H2SB 0.9800 . ?
C2S H2SC 0.9800 . ?
C3S H3SA 0.9800 . ?
C3S H3SB 0.9800 . ?
C3S H3SC 0.9800 . ?
O2S C4S 1.290(16) . ?
N2S C4S 1.381(16) . ?
N2S C5S 1.538(15) . ?
N2S C6S 1.509(14) . ?
C4S H4S 0.9500 . ?
C5S H5SA 0.9800 . ?
C5S H5SB 0.9800 . ?
C5S H5SC 0.9800 . ?
C6S H6SA 0.9800 . ?
C6S H6SB 0.9800 . ?
C6S H6SC 0.9800 . ?
O4S H4SA 0.9180 . ?
O4S H4SB 0.9995 . ?
O5S H5SD 0.8490 . ?
O5S H5SE 0.8519 . ?
O3S C7S 1.16(2) . ?
N3S C7S 1.32(2) . ?
N3S C8S 1.46(2) . ?
N3S C9S 1.502(19) . ?
C7S H7S 0.9500 . ?
C8S H8SA 0.9800 . ?
C8S H8SB 0.9800 . ?
C8S H8SC 0.9800 . ?
C9S H9SA 0.9800 . ?
C9S H9SB 0.9800 . ?
C9S H9SC 0.9800 . ?

loop_
_platon_squeeze_void_nr
_platon_squeeze_void_average_x
_platon_squeeze_void_average_y
_platon_squeeze_void_average_z
_platon_squeeze_void_volume
_platon_squeeze_void_count_electrons
_platon_squeeze_void_content
1 0.003 0.003 0.003 12 10 ' '
2 0.501 -0.001 0.001 1869 535 ' '
3 0.999 0.001 0.501 1869 535 ' '
4 0.498 -0.005 0.502 11 10 ' '
5 1.001 0.501 0.999 1869 535 ' '
6 0.499 0.499 0.499 1869 535 ' '
7 0.503 0.497 -0.003 10 9 ' '
8 0.997 0.503 0.497 10 9 ' '
